data_4505230
loop_
_publ_author_name
'Curtis, Sean M.'
'Le, Nam'
'Fowler, Frank W.'
'Lauher, Joseph W.'

_publ_section_title
;
 A Rational Approach to the Preparation
 ofPolydipyridyldiacetylenes:&#x2009; An Exercise in Crystal Design
;
_journal_issue 6
_journal_name_full 'Crystal Growth &amp; Design'
_journal_page_first 2313
_journal_paper_doi 10.1021/cg050204x
_journal_volume 5
_journal_year 2005
_chemical_formula_sum 'C28 H32 N4 O6'
_chemical_formula_weight 520.58
_chemical_name_systematic
; 
 ? 
;
_space_group_IT_number 2
_symmetry_cell_setting triclinic
_symmetry_space_group_name_Hall '-P 1'
_symmetry_space_group_name_H-M 'P -1'
_atom_sites_solution_hydrogens geom
_atom_sites_solution_primary direct
_atom_sites_solution_secondary difmap
_audit_creation_method SHELXL-97
_cell_angle_alpha 84.790(7)
_cell_angle_beta 89.247(7)
_cell_angle_gamma 80.962(7)
_cell_formula_units_Z 1
_cell_length_a 5.215(2)
_cell_length_b 6.860(3)
_cell_length_c 18.858(7)
_cell_measurement_temperature 293(2)
_cell_volume 663.5(5)
_computing_cell_refinement 'Bruker SMART'
_computing_data_collection 'Bruker SMART'
_computing_data_reduction 'Bruker SHELXTL'
_computing_molecular_graphics 'Bruker SHELXTL'
_computing_publication_material 'Bruker SHELXTL'
_computing_structure_refinement 'SHELXL-97 (Sheldrick, 1997)'
_computing_structure_solution 'SHELXS-97 (Sheldrick, 1990)'
_diffrn_ambient_temperature 293(2)
_diffrn_measured_fraction_theta_full 0.993
_diffrn_measured_fraction_theta_max 0.993
_diffrn_measurement_device_type 'CCD area detector'
_diffrn_measurement_method 'phi and omega scans'
_diffrn_radiation_monochromator graphite
_diffrn_radiation_source 'fine-focus sealed tube'
_diffrn_radiation_type MoK\a
_diffrn_radiation_wavelength 0.71073
_diffrn_reflns_av_R_equivalents 0.0368
_diffrn_reflns_av_sigmaI/netI 0.0864
_diffrn_reflns_limit_h_max 5
_diffrn_reflns_limit_h_min -5
_diffrn_reflns_limit_k_max 7
_diffrn_reflns_limit_k_min -7
_diffrn_reflns_limit_l_max 20
_diffrn_reflns_limit_l_min -16
_diffrn_reflns_number 2974
_diffrn_reflns_theta_full 25.24
_diffrn_reflns_theta_max 25.24
_diffrn_reflns_theta_min 1.08
_exptl_absorpt_coefficient_mu 0.093
_exptl_absorpt_correction_type none
_exptl_crystal_density_diffrn 1.303
_exptl_crystal_density_method 'not measured'
_exptl_crystal_F_000 276
_exptl_crystal_size_max .5
_exptl_crystal_size_mid .2
_exptl_crystal_size_min .2
_refine_diff_density_max 0.267
_refine_diff_density_min -0.219
_refine_diff_density_rms 0.059
_refine_ls_extinction_method none
_refine_ls_goodness_of_fit_ref 0.885
_refine_ls_matrix_type full
_refine_ls_number_parameters 176
_refine_ls_number_reflns 2402
_refine_ls_number_restraints 0
_refine_ls_restrained_S_all 0.885
_refine_ls_R_factor_all 0.1266
_refine_ls_R_factor_gt 0.0627
_refine_ls_shift/su_max 0.000
_refine_ls_shift/su_mean 0.000
_refine_ls_structure_factor_coef Fsqd
_refine_ls_weighting_details 'calc w=1/[\s^2^(Fo^2^)+(0.1060P)^2^+0.0068P] where P=(Fo^2^+2Fc^2^)/3'
_refine_ls_weighting_scheme calc
_refine_ls_wR_factor_gt 0.1479
_refine_ls_wR_factor_ref 0.1951
_reflns_number_gt 1362
_reflns_number_total 2402
_reflns_threshold_expression >2sigma(I)
_cod_data_source_file cg050204xsi20050508_085012.cif
_cod_data_source_block 5-ox:3-pda
_cod_depositor_comments
;
The following automatic conversions were performed:

'_symmetry_cell_setting' value 'Triclinic' changed to 'triclinic'
according to /home/saulius/struct/CIF-dictionaries/cif_core.dic
dictionary named 'cif_core.dic' version 2.4.1 from 2010-06-29.

Automatic conversion script
Id: cif_fix_values 1715 2011-07-08 13:25:40Z adriana 
;
_cod_original_sg_symbol_H-M P-1
_cod_database_code 4505230

loop_
_symmetry_equiv_pos_as_xyz
'x, y, z'
'-x, -y, -z'

loop_
_atom_site_label
_atom_site_type_symbol
_atom_site_fract_x
_atom_site_fract_y
_atom_site_fract_z
_atom_site_U_iso_or_equiv
_atom_site_adp_type
_atom_site_occupancy
_atom_site_symmetry_multiplicity
_atom_site_calc_flag
_atom_site_refinement_flags
N2 N 0.1997(7) 1.3123(5) 0.45622(19) 0.0464(10) Uani 1 1 d .
O3 O -0.2350(6) 1.3628(4) 0.47452(16) 0.0567(10) Uani 1 1 d .
O2 O 1.0583(7) 0.5770(4) 0.21968(19) 0.0752(11) Uani 1 1 d .
O1 O 0.9025(6) 0.2967(4) 0.24521(16) 0.0713(11) Uani 1 1 d .
H1 H 1.0252 0.2527 0.2206 0.107 Uiso 1 1 calc R
C9 C 0.2022(8) 1.1303(5) 0.4206(2) 0.0498(12) Uani 1 1 d .
H9A H 0.0617 1.1518 0.3862 0.060 Uiso 1 1 calc R
H9B H 0.1691 1.0250 0.4558 0.060 Uiso 1 1 calc R
C13 C 0.6834(8) 0.5752(5) 0.2948(2) 0.0474(12) Uani 1 1 d .
H13A H 0.6743 0.4865 0.3375 0.057 Uiso 1 1 calc R
H13B H 0.5232 0.5809 0.2686 0.057 Uiso 1 1 calc R
C8 C -0.0179(9) 1.4094(5) 0.4808(2) 0.0419(11) Uani 1 1 d .
C14 C 0.9036(9) 0.4878(6) 0.2503(2) 0.0469(12) Uani 1 1 d .
C12 C 0.6976(8) 0.7814(5) 0.3169(2) 0.0498(12) Uani 1 1 d .
H12A H 0.8440 0.7748 0.3487 0.060 Uiso 1 1 calc R
H12B H 0.7249 0.8690 0.2751 0.060 Uiso 1 1 calc R
C11 C 0.4497(8) 0.8644(5) 0.3540(2) 0.0474(12) Uani 1 1 d .
H11A H 0.3067 0.8778 0.3207 0.057 Uiso 1 1 calc R
H11B H 0.4166 0.7696 0.3931 0.057 Uiso 1 1 calc R
C10 C 0.4527(8) 1.0633(6) 0.3830(2) 0.0509(12) Uani 1 1 d .
H10A H 0.5966 1.0525 0.4159 0.061 Uiso 1 1 calc R
H10B H 0.4781 1.1610 0.3441 0.061 Uiso 1 1 calc R
C1 C 0.7976(9) 0.3228(6) 0.0469(2) 0.0571(13) Uani 1 1 d .
N1 N 0.2901(7) 0.1365(5) 0.16121(19) 0.0562(11) Uani 1 1 d .
C3 C 0.4404(9) 0.2538(6) 0.1271(2) 0.0534(13) Uani 1 1 d .
H3 H 0.4078 0.3883 0.1335 0.064 Uiso 1 1 calc R
C7 C 0.3378(10) -0.0555(6) 0.1516(2) 0.0588(14) Uani 1 1 d .
H7 H 0.2329 -0.1395 0.1745 0.071 Uiso 1 1 calc R
C4 C 0.6436(9) 0.1875(6) 0.0823(2) 0.0501(12) Uani 1 1 d .
C2 C 0.9244(9) 0.4368(6) 0.0170(2) 0.0562(13) Uani 1 1 d .
C5 C 0.6908(10) -0.0132(7) 0.0747(2) 0.0628(14) Uani 1 1 d .
H5 H 0.8267 -0.0654 0.0462 0.075 Uiso 1 1 calc R
C6 C 0.5363(10) -0.1342(7) 0.1092(3) 0.0696(16) Uani 1 1 d .
H6 H 0.5654 -0.2695 0.1041 0.083 Uiso 1 1 calc R
H2 H 0.345(9) 1.356(6) 0.462(2) 0.066(16) Uiso 1 1 d .

loop_
_atom_site_aniso_label
_atom_site_aniso_U_11
_atom_site_aniso_U_22
_atom_site_aniso_U_33
_atom_site_aniso_U_23
_atom_site_aniso_U_13
_atom_site_aniso_U_12
N2 0.032(2) 0.045(2) 0.068(3) -0.0248(19) 0.012(2) -0.0134(19)
O3 0.039(2) 0.0549(19) 0.082(2) -0.0259(16) 0.0179(16) -0.0156(16)
O2 0.068(2) 0.0515(19) 0.111(3) -0.0210(18) 0.048(2) -0.0226(19)
O1 0.077(3) 0.0457(18) 0.096(3) -0.0261(17) 0.047(2) -0.0175(17)
C9 0.042(3) 0.042(2) 0.069(3) -0.021(2) 0.015(2) -0.009(2)
C13 0.040(3) 0.044(2) 0.060(3) -0.013(2) 0.013(2) -0.009(2)
C8 0.040(3) 0.041(2) 0.046(3) -0.009(2) 0.015(2) -0.009(2)
C14 0.043(3) 0.045(3) 0.055(3) -0.013(2) 0.012(2) -0.010(2)
C12 0.041(3) 0.048(2) 0.063(3) -0.015(2) 0.014(2) -0.010(2)
C11 0.045(3) 0.044(2) 0.056(3) -0.017(2) 0.019(2) -0.013(2)
C10 0.040(3) 0.051(3) 0.065(3) -0.018(2) 0.017(2) -0.011(2)
C1 0.055(3) 0.055(3) 0.063(3) -0.016(2) 0.017(3) -0.013(3)
N1 0.059(3) 0.047(2) 0.064(3) -0.0082(19) 0.019(2) -0.011(2)
C3 0.054(3) 0.042(2) 0.067(3) -0.008(2) 0.021(3) -0.015(2)
C7 0.070(4) 0.051(3) 0.057(3) -0.004(2) 0.017(3) -0.017(3)
C4 0.048(3) 0.049(3) 0.055(3) -0.006(2) 0.015(2) -0.013(2)
C2 0.051(3) 0.056(3) 0.065(3) -0.012(2) 0.019(3) -0.016(2)
C5 0.069(4) 0.050(3) 0.068(3) -0.012(2) 0.028(3) -0.002(3)
C6 0.087(4) 0.045(3) 0.079(4) -0.016(3) 0.033(3) -0.014(3)

loop_
_atom_type_symbol
_atom_type_description
_atom_type_scat_dispersion_real
_atom_type_scat_dispersion_imag
_atom_type_scat_source
C C 0.0033 0.0016 'International Tables Vol C Tables 4.2.6.8 and 6.1.1.4'
H H 0.0000 0.0000 'International Tables Vol C Tables 4.2.6.8 and 6.1.1.4'
N N 0.0061 0.0033 'International Tables Vol C Tables 4.2.6.8 and 6.1.1.4'
O O 0.0106 0.0060 'International Tables Vol C Tables 4.2.6.8 and 6.1.1.4'

loop_
_geom_angle_atom_site_label_1
_geom_angle_atom_site_label_2
_geom_angle_atom_site_label_3
_geom_angle
_geom_angle_site_symmetry_3
C8 N2 C9 121.6(4) .
N2 C9 C10 114.2(3) .
C14 C13 C12 115.8(3) .
O3 C8 N2 124.7(4) .
O3 C8 C8 120.9(5) 2_586
N2 C8 C8 114.4(5) 2_586
O2 C14 O1 122.6(4) .
O2 C14 C13 125.7(4) .
O1 C14 C13 111.6(4) .
C11 C12 C13 110.9(3) .
C10 C11 C12 114.9(3) .
C9 C10 C11 110.9(3) .
C2 C1 C4 179.5(6) .
C3 N1 C7 117.6(4) .
N1 C3 C4 124.0(4) .
N1 C7 C6 122.4(4) .
C5 C4 C3 116.9(4) .
C5 C4 C1 122.1(4) .
C3 C4 C1 121.0(4) .
C1 C2 C2 178.4(7) 2_765
C6 C5 C4 119.5(4) .
C5 C6 C7 119.7(4) .

loop_
_geom_bond_atom_site_label_1
_geom_bond_atom_site_label_2
_geom_bond_distance
_geom_bond_site_symmetry_2
N2 C8 1.323(5) .
N2 C9 1.468(5) .
O3 C8 1.234(5) .
O2 C14 1.199(4) .
O1 C14 1.324(4) .
C9 C10 1.506(5) .
C13 C14 1.494(5) .
C13 C12 1.524(5) .
C8 C8 1.531(7) 2_586
C12 C11 1.518(5) .
C11 C10 1.517(5) .
C1 C2 1.200(5) .
C1 C4 1.436(6) .
N1 C3 1.329(5) .
N1 C7 1.330(5) .
C3 C4 1.392(6) .
C7 C6 1.372(6) .
C4 C5 1.380(5) .
C2 C2 1.373(9) 2_765
C5 C6 1.364(6) .
